data_7131355
loop_
_publ_author_name
'Liu, Han-Ying'
'Neale, Samuel E.'
'Hill, Michael S.'
'Mahon, Mary F.'
'McMullin, Claire L.'
'Morrison, Benjamin L.'

_publ_section_title
;
 Cooperative dihydrogen activation at a
 Na(I)<sub>2</sub>/Mg(I)<sub>2</sub> ensemble.
;
_journal_issue 26
_journal_name_full 'Chemical communications (Cambridge, England)'
_journal_page_first 3846
_journal_page_last 3849
_journal_paper_doi 10.1039/d3cc00710c
_journal_volume 59
_journal_year 2023
_chemical_formula_moiety 'C45 H76 Mg N3 Na2 Si3, C3 H7'
_chemical_formula_sum 'C48 H83 Mg N3 Na2 Si3'
_chemical_formula_weight 856.73
_space_group_crystal_system triclinic
_space_group_IT_number 2
_space_group_name_Hall '-P 1'
_space_group_name_H-M_alt 'P -1'
_atom_sites_solution_hydrogens mixed
_atom_sites_solution_primary dual
_audit_creation_date 2021-12-03
_audit_creation_method
;
Olex2 1.5
(compiled 2021.11.18 svn.ra9532c28 for OlexSys, GUI svn.r6429)
;
_audit_update_record
;
2022-11-03 deposited with the CCDC.	2023-03-01 downloaded from the CCDC.
;
_cell_angle_alpha 76.271(3)
_cell_angle_beta 78.238(3)
_cell_angle_gamma 69.189(3)
_cell_formula_units_Z 2
_cell_length_a 10.4759(3)
_cell_length_b 12.0459(4)
_cell_length_c 23.1083(8)
_cell_measurement_reflns_used 13707
_cell_measurement_temperature 150.00(10)
_cell_measurement_theta_max 29.8250
_cell_measurement_theta_min 3.2280
_cell_volume 2624.90(16)
_computing_cell_refinement 'CrysAlisPro 1.171.39.46 (Rigaku OD, 2018)'
_computing_data_collection 'CrysAlisPro 1.171.39.46 (Rigaku OD, 2018)'
_computing_data_reduction 'CrysAlisPro 1.171.39.46 (Rigaku OD, 2018)'
_computing_molecular_graphics 'Olex2 1.5 (Dolomanov et al., 2009)'
_computing_publication_material 'Olex2 1.5 (Dolomanov et al., 2009)'
_computing_structure_refinement 'SHELXL 2014/3 (Sheldrick, 2015)'
_computing_structure_solution 'SHELXT  (Sheldrick, 2015)'
_diffrn_ambient_environment N~2~
_diffrn_ambient_temperature 150.00(10)
_diffrn_detector 'CCD plate'
_diffrn_detector_area_resol_mean 8.0734
_diffrn_detector_type EosS2
_diffrn_measured_fraction_theta_full 0.998
_diffrn_measured_fraction_theta_max 0.885
_diffrn_measurement_device 'four-circle diffractometer'
_diffrn_measurement_device_type 'New Xcalibur, EosS2'
_diffrn_measurement_method '\w scans'
_diffrn_radiation_monochromator graphite
_diffrn_radiation_probe x-ray
_diffrn_radiation_type 'Mo K\a'
_diffrn_radiation_wavelength 0.71073
_diffrn_reflns_av_R_equivalents 0.0357
_diffrn_reflns_av_unetI/netI 0.0456
_diffrn_reflns_Laue_measured_fraction_full 0.998
_diffrn_reflns_Laue_measured_fraction_max 0.885
_diffrn_reflns_limit_h_max 14
_diffrn_reflns_limit_h_min -14
_diffrn_reflns_limit_k_max 17
_diffrn_reflns_limit_k_min -16
_diffrn_reflns_limit_l_max 32
_diffrn_reflns_limit_l_min -32
_diffrn_reflns_number 45674
_diffrn_reflns_point_group_measured_fraction_full 0.998
_diffrn_reflns_point_group_measured_fraction_max 0.885
_diffrn_reflns_theta_full 25.242
_diffrn_reflns_theta_max 30.317
_diffrn_reflns_theta_min 2.961
_diffrn_source 'fine-focus sealed X-ray tube'
_diffrn_source_type 'Enhance (Mo) X-ray Source'
_exptl_absorpt_coefficient_mu 0.152
_exptl_absorpt_correction_T_max 1.00000
_exptl_absorpt_correction_T_min 0.92866
_exptl_absorpt_correction_type multi-scan
_exptl_absorpt_process_details
;
CrysAlisPro 1.171.39.46 (Rigaku Oxford Diffraction, 2018)
Empirical absorption correction using spherical harmonics,
 implemented in SCALE3 ABSPACK scaling algorithm.
;
_exptl_crystal_colour colourless
_exptl_crystal_colour_primary colourless
_exptl_crystal_density_diffrn 1.084
_exptl_crystal_description block
_exptl_crystal_F_000 936
_exptl_crystal_size_max 0.53
_exptl_crystal_size_mid 0.391
_exptl_crystal_size_min 0.144
_refine_diff_density_max 0.603
_refine_diff_density_min -0.326
_refine_diff_density_rms 0.049
_refine_ls_extinction_method none
_refine_ls_goodness_of_fit_ref 1.027
_refine_ls_hydrogen_treatment mixed
_refine_ls_matrix_type full
_refine_ls_number_parameters 564
_refine_ls_number_reflns 13937
_refine_ls_number_restraints 116
_refine_ls_restrained_S_all 1.025
_refine_ls_R_factor_all 0.0700
_refine_ls_R_factor_gt 0.0466
_refine_ls_shift/su_max 0.001
_refine_ls_shift/su_mean 0.000
_refine_ls_structure_factor_coef Fsqd
_refine_ls_weighting_details 'w=1/[\s^2^(Fo^2^)+(0.0528P)^2^+0.8077P] where P=(Fo^2^+2Fc^2^)/3'
_refine_ls_weighting_scheme calc
_refine_ls_wR_factor_gt 0.1096
_refine_ls_wR_factor_ref 0.1213
_reflns_Friedel_coverage 0.000
_reflns_number_gt 10400
_reflns_number_total 13937
_reflns_threshold_expression 'I > 2\s(I)'
_cod_data_source_file d3cc00710c3.cif
_cod_data_source_block e21msh26
_cod_depositor_comments 'Adding full bibliography for 7131355.cif.'
_cod_database_code 7131355
_shelxl_version_number 2014-3
_shelx_space_group_comment
;
The symmetry employed for this shelxl refinement is uniquely defined
by the following loop, which should always be used as a source of
symmetry information in preference to the above space-group names.
They are only intended as comments.
;
_olex2_refinement_description
;
1. Fixed Uiso
 At 1.2 times of:
  All C(H) groups, All C(H,H) groups, All Mg(H) groups
 At 1.5 times of:
  All C(H,H,H) groups
2. Restrained distances
 C46-C48A
 1.54 with sigma of 0.02
 C46-C48 \\sim C46A-C48A
 with sigma of 0.02
 C47-C48 \\sim C47A-C48A
 with sigma of 0.02
 C46-C47 \\sim C46A-C47A
 with sigma of 0.04
 C48-C46A \\sim C48A-C46 \\sim C48-C47 \\sim C48A-C47A \\sim C47-C47_$1 \\sim
C47A-C47A_$1 ~
 C48_$1-C47_$1 \\sim C48A_$1-C47A_$1 \\sim C48A_$1-C46_$1 \\sim C48_$1-C46A_$1
 with sigma of 0.005
 C46A_$1-C47_$1 \\sim C48A_$1-C47A
 with sigma of 0.005
3. Uiso/Uaniso restraints and constraints
C46A \\sim C46A \\sim C47 \\sim C47 \\sim C48 \\sim C48 \\sim C46 \\sim C46
\\sim C47A \\sim C47A \\sim C48A \\sim C48A: within 2A with sigma of 0.02 and
sigma for terminal atoms of 0.01 within 2A
4. Others
 Fixed Sof: C46A(0.7) H46A(0.7) H46B(0.7) H46C(0.7) C47(0.7) H47A(0.7)
 H47B(0.7) C48(0.7) H48A(0.7) H48B(0.7) C46(0.3) H46D(0.3) H46E(0.3) H46F(0.3)
 C47A(0.3) H47C(0.3) H47D(0.3) C48A(0.3) H48C(0.3) H48D(0.3)
5.a Ternary CH refined with riding coordinates:
 C7(H7), C10(H10), C25(H25), C28(H28), C37(H37), C40(H40)
5.b Secondary CH2 refined with riding coordinates:
 C15(H15A,H15B), C16(H16A,H16B), C45(H45A,H45B), C47(H47A,H47B), C48(H48A,
 H48B), C47A(H47C,H47D), C48A(H48C,H48D)
5.c Aromatic/amide H refined with riding coordinates:
 C3(H3), C4(H4), C5(H5), C21(H21), C22(H22), C23(H23), C33(H33), C34(H34),
 C35(H35)
5.d Idealised Me refined as rotating group:
 C8(H8A,H8B,H8C), C9(H9A,H9B,H9C), C11(H11A,H11B,H11C), C12(H12A,H12B,H12C),
 C13(H13A,H13B,H13C), C14(H14A,H14B,H14C), C17(H17A,H17B,H17C), C18(H18A,H18B,
 H18C), C26(H26A,H26B,H26C), C27(H27A,H27B,H27C), C29(H29A,H29B,H29C), C30(H30A,
 H30B,H30C), C38(H38A,H38B,H38C), C39(H39A,H39B,H39C), C41(H41A,H41B,H41C),
 C42(H42A,H42B,H42C), C43(H43A,H43B,H43C), C44(H44A,H44B,H44C), C46A(H46A,H46B,
 H46C), C46(H46D,H46E,H46F)
;
_olex2_submission_special_instructions 'No special instructions were received'

loop_
_space_group_symop_operation_xyz
'x, y, z'
'-x, -y, -z'

loop_
_atom_site_label
_atom_site_type_symbol
_atom_site_fract_x
_atom_site_fract_y
_atom_site_fract_z
_atom_site_U_iso_or_equiv
_atom_site_adp_type
_atom_site_occupancy
_atom_site_site_symmetry_order
_atom_site_calc_flag
_atom_site_refinement_flags_posn
_atom_site_refinement_flags_adp
_atom_site_refinement_flags_occupancy
_atom_site_disorder_assembly
_atom_site_disorder_group
Si1 Si 0.06187(4) 1.04846(4) 0.85699(2) 0.02337(10) Uani 1 1 d . . . . .
Si2 Si 0.29913(5) 0.70620(4) 0.92615(2) 0.02879(11) Uani 1 1 d . . . . .
Si3 Si 0.23183(4) 0.88497(4) 0.49223(2) 0.01951(9) Uani 1 1 d . . . . .
Mg1 Mg 0.22788(6) 0.82227(4) 0.78963(2) 0.02306(12) Uani 1 1 d . . . . .
H1 H 0.2495(17) 0.7858(15) 0.7152(8) 0.028 Uiso 1 1 d . U . . .
Na1 Na 0.29442(7) 0.59375(6) 0.70836(3) 0.02900(15) Uani 1 1 d . . . . .
Na2 Na 0.23648(8) 0.92466(6) 0.63030(3) 0.03705(17) Uani 1 1 d . . . . .
N1 N 0.15370(13) 0.99672(11) 0.79299(6) 0.0217(3) Uani 1 1 d . . . . .
N2 N 0.27701(14) 0.68857(11) 0.85793(6) 0.0238(3) Uani 1 1 d . . . . .
N3 N 0.25364(13) 0.80766(11) 0.56232(6) 0.0212(3) Uani 1 1 d . . . . .
C1 C 0.19324(16) 1.05729(13) 0.73646(7) 0.0216(3) Uani 1 1 d . . . . .
C2 C 0.09622(17) 1.13335(14) 0.69634(7) 0.0267(3) Uani 1 1 d . . . . .
C3 C 0.1430(2) 1.18195(16) 0.63825(8) 0.0367(4) Uani 1 1 d . . . . .
H3 H 0.0789 1.2321 0.6128 0.044 Uiso 1 1 calc R U . . .
C4 C 0.2819(2) 1.15773(17) 0.61741(8) 0.0400(4) Uani 1 1 d . . . . .
H4 H 0.3110 1.1899 0.5783 0.048 Uiso 1 1 calc R U . . .
C5 C 0.37656(19) 1.08520(16) 0.65559(8) 0.0343(4) Uani 1 1 d . . . . .
H5 H 0.4700 1.0689 0.6416 0.041 Uiso 1 1 calc R U . . .
C6 C 0.33653(16) 1.03541(14) 0.71466(7) 0.0251(3) Uani 1 1 d . . . . .
C7 C -0.05678(18) 1.15662(16) 0.71598(8) 0.0341(4) Uani 1 1 d . . . . .
H7 H -0.0728 1.1538 0.7595 0.041 Uiso 1 1 calc R U . . .
C8 C -0.0999(2) 1.0562(2) 0.70463(10) 0.0467(5) Uani 1 1 d . . . . .
H8A H -0.0852 1.0560 0.6623 0.070 Uiso 1 1 calc R U . . .
H8B H -0.1957 1.0695 0.7195 0.070 Uiso 1 1 calc R U . . .
H8C H -0.0459 0.9798 0.7250 0.070 Uiso 1 1 calc R U . . .
C9 C -0.1480(2) 1.2803(2) 0.68749(11) 0.0562(6) Uani 1 1 d . . . . .
H9A H -0.1187 1.3424 0.6945 0.084 Uiso 1 1 calc R U . . .
H9B H -0.2421 1.2920 0.7051 0.084 Uiso 1 1 calc R U . . .
H9C H -0.1405 1.2839 0.6450 0.084 Uiso 1 1 calc R U . . .
C10 C 0.44564(16) 0.96597(15) 0.75611(8) 0.0276(3) Uani 1 1 d . . . . .
H10 H 0.4124 0.9047 0.7847 0.033 Uiso 1 1 calc R U . . .
C11 C 0.58663(19) 0.89986(19) 0.72426(10) 0.0426(5) Uani 1 1 d . . . . .
H11A H 0.6277 0.9579 0.6997 0.064 Uiso 1 1 calc R U . . .
H11B H 0.5750 0.8514 0.6995 0.064 Uiso 1 1 calc R U . . .
H11C H 0.6454 0.8490 0.7537 0.064 Uiso 1 1 calc R U . . .
C12 C 0.4613(2) 1.04949(18) 0.79210(9) 0.0434(5) Uani 1 1 d . . . . .
H12A H 0.5265 1.0039 0.8198 0.065 Uiso 1 1 calc R U . . .
H12B H 0.3739 1.0864 0.8140 0.065 Uiso 1 1 calc R U . . .
H12C H 0.4936 1.1110 0.7653 0.065 Uiso 1 1 calc R U . . .
C13 C -0.11056(18) 1.02467(18) 0.87661(9) 0.0389(4) Uani 1 1 d . . . . .
H13A H -0.1689 1.0749 0.8469 0.058 Uiso 1 1 calc R U . . .
H13B H -0.1521 1.0454 0.9153 0.058 Uiso 1 1 calc R U . . .
H13C H -0.0989 0.9415 0.8776 0.058 Uiso 1 1 calc R U . . .
C14 C 0.03674(19) 1.21260(15) 0.85057(8) 0.0330(4) Uani 1 1 d . . . . .
H14A H 0.1240 1.2231 0.8493 0.049 Uiso 1 1 calc R U . . .
H14B H -0.0245 1.2419 0.8847 0.049 Uiso 1 1 calc R U . . .
H14C H -0.0021 1.2570 0.8144 0.049 Uiso 1 1 calc R U . . .
C15 C 0.15262(19) 0.96846(14) 0.92500(7) 0.0306(4) Uani 1 1 d . . . . .
H15A H 0.2471 0.9684 0.9142 0.037 Uiso 1 1 calc R U . . .
H15B H 0.1108 1.0178 0.9558 0.037 Uiso 1 1 calc R U . . .
C16 C 0.1577(2) 0.83734(15) 0.95456(7) 0.0349(4) Uani 1 1 d . . . . .
H16A H 0.0706 0.8292 0.9514 0.042 Uiso 1 1 calc R U . . .
H16B H 0.1622 0.8282 0.9970 0.042 Uiso 1 1 calc R U . . .
C17 C 0.2985(3) 0.56706(18) 0.98301(9) 0.0507(6) Uani 1 1 d . . . . .
H17A H 0.2093 0.5575 0.9891 0.076 Uiso 1 1 calc R U . . .
H17B H 0.3193 0.5742 1.0203 0.076 Uiso 1 1 calc R U . . .
H17C H 0.3667 0.4980 0.9688 0.076 Uiso 1 1 calc R U . . .
C18 C 0.4629(2) 0.73857(18) 0.92407(10) 0.0440(5) Uani 1 1 d . . . . .
H18A H 0.5403 0.6675 0.9188 0.066 Uiso 1 1 calc R U . . .
H18B H 0.4623 0.7618 0.9611 0.066 Uiso 1 1 calc R U . . .
H18C H 0.4699 0.8030 0.8912 0.066 Uiso 1 1 calc R U . . .
C19 C 0.27872(16) 0.58300(13) 0.84157(7) 0.0229(3) Uani 1 1 d . . . . .
C20 C 0.40482(17) 0.49251(14) 0.82549(7) 0.0279(3) Uani 1 1 d . . . . .
C21 C 0.4020(2) 0.39863(15) 0.80068(8) 0.0340(4) Uani 1 1 d . . . . .
H21 H 0.4846 0.3408 0.7897 0.041 Uiso 1 1 calc R U . . .
C22 C 0.2801(2) 0.38904(15) 0.79189(8) 0.0348(4) Uani 1 1 d . . . . .
H22 H 0.2808 0.3275 0.7739 0.042 Uiso 1 1 calc R U . . .
C23 C 0.15688(19) 0.47251(15) 0.81032(8) 0.0321(4) Uani 1 1 d . . . . .
H23 H 0.0745 0.4654 0.8053 0.038 Uiso 1 1 calc R U . . .
C24 C 0.15340(17) 0.56712(14) 0.83629(7) 0.0265(3) Uani 1 1 d . . . . .
C25 C 0.54094(18) 0.49956(17) 0.83399(9) 0.0380(4) Uani 1 1 d . . . . .
H25 H 0.5217 0.5505 0.8641 0.046 Uiso 1 1 calc R U . . .
C26 C 0.6430(2) 0.3769(2) 0.85708(11) 0.0587(6) Uani 1 1 d . . . . .
H26A H 0.5988 0.3369 0.8921 0.088 Uiso 1 1 calc R U . . .
H26B H 0.7211 0.3887 0.8672 0.088 Uiso 1 1 calc R U . . .
H26C H 0.6730 0.3282 0.8264 0.088 Uiso 1 1 calc R U . . .
C27 C 0.6070(2) 0.5602(2) 0.77606(13) 0.0633(7) Uani 1 1 d . . . . .
H27A H 0.6287 0.5117 0.7457 0.095 Uiso 1 1 calc R U . . .
H27B H 0.6899 0.5687 0.7832 0.095 Uiso 1 1 calc R U . . .
H27C H 0.5440 0.6385 0.7628 0.095 Uiso 1 1 calc R U . . .
C28 C 0.01483(18) 0.64820(17) 0.86152(8) 0.0346(4) Uani 1 1 d . . . . .
H28 H 0.0322 0.7034 0.8817 0.042 Uiso 1 1 calc R U . . .
C29 C -0.0774(2) 0.7232(2) 0.81431(10) 0.0544(6) Uani 1 1 d . . . . .
H29A H -0.1004 0.6708 0.7956 0.082 Uiso 1 1 calc R U . . .
H29B H -0.0303 0.7708 0.7845 0.082 Uiso 1 1 calc R U . . .
H29C H -0.1603 0.7755 0.8328 0.082 Uiso 1 1 calc R U . . .
C30 C -0.0615(3) 0.5720(3) 0.90842(12) 0.0782(9) Uani 1 1 d . . . . .
H30A H -0.1472 0.6241 0.9251 0.117 Uiso 1 1 calc R U . . .
H30B H -0.0059 0.5274 0.9399 0.117 Uiso 1 1 calc R U . . .
H30C H -0.0792 0.5168 0.8897 0.117 Uiso 1 1 calc R U . . .
C31 C 0.28655(14) 0.68459(13) 0.58207(6) 0.0190(3) Uani 1 1 d . . . . .
C32 C 0.42706(15) 0.60961(13) 0.58619(7) 0.0204(3) Uani 1 1 d . . . . .
C33 C 0.45828(16) 0.48750(13) 0.61225(7) 0.0239(3) Uani 1 1 d . . . . .
H33 H 0.5496 0.4414 0.6160 0.029 Uiso 1 1 calc R U . . .
C34 C 0.35706(17) 0.43307(14) 0.63262(7) 0.0266(3) Uani 1 1 d . . . . .
H34 H 0.3796 0.3519 0.6503 0.032 Uiso 1 1 calc R U . . .
C35 C 0.22135(17) 0.50237(14) 0.62609(7) 0.0265(3) Uani 1 1 d . . . . .
H35 H 0.1530 0.4661 0.6385 0.032 Uiso 1 1 calc R U . . .
C36 C 0.18469(15) 0.62541(14) 0.60127(7) 0.0220(3) Uani 1 1 d . . . . .
C37 C 0.54232(15) 0.66354(14) 0.56135(7) 0.0239(3) Uani 1 1 d . . . . .
H37 H 0.5060 0.7363 0.5319 0.029 Uiso 1 1 calc R U . . .
C38 C 0.58496(19) 0.7025(2) 0.61012(9) 0.0426(5) Uani 1 1 d . . . . .
H38A H 0.5048 0.7518 0.6316 0.064 Uiso 1 1 calc R U . . .
H38B H 0.6466 0.7479 0.5922 0.064 Uiso 1 1 calc R U . . .
H38C H 0.6306 0.6324 0.6374 0.064 Uiso 1 1 calc R U . . .
C39 C 0.66722(17) 0.57908(17) 0.52847(8) 0.0345(4) Uani 1 1 d . . . . .
H39A H 0.7117 0.5108 0.5569 0.052 Uiso 1 1 calc R U . . .
H39B H 0.7308 0.6216 0.5086 0.052 Uiso 1 1 calc R U . . .
H39C H 0.6376 0.5519 0.4993 0.052 Uiso 1 1 calc R U . . .
C40 C 0.03531(15) 0.69522(16) 0.59267(8) 0.0288(4) Uani 1 1 d . . . . .
H40 H 0.0301 0.7793 0.5761 0.035 Uiso 1 1 calc R U . . .
C41 C -0.0094(2) 0.6501(2) 0.54677(11) 0.0491(5) Uani 1 1 d . . . . .
H41A H -0.0122 0.5697 0.5627 0.074 Uiso 1 1 calc R U . . .
H41B H 0.0550 0.6498 0.5107 0.074 Uiso 1 1 calc R U . . .
H41C H -0.0993 0.7024 0.5379 0.074 Uiso 1 1 calc R U . . .
C42 C -0.0612(2) 0.6957(3) 0.65165(10) 0.0646(7) Uani 1 1 d . . . . .
H42A H -0.1529 0.7456 0.6443 0.097 Uiso 1 1 calc R U . . .
H42B H -0.0308 0.7270 0.6790 0.097 Uiso 1 1 calc R U . . .
H42C H -0.0607 0.6148 0.6689 0.097 Uiso 1 1 calc R U . . .
C43 C 0.32140(17) 0.78833(16) 0.43360(7) 0.0298(4) Uani 1 1 d . . . . .
H43A H 0.4181 0.7552 0.4369 0.045 Uiso 1 1 calc R U . . .
H43B H 0.3081 0.8365 0.3944 0.045 Uiso 1 1 calc R U . . .
H43C H 0.2838 0.7239 0.4395 0.045 Uiso 1 1 calc R U . . .
C44 C 0.30423(18) 1.01280(16) 0.47729(8) 0.0335(4) Uani 1 1 d . . . . .
H44A H 0.2583 1.0647 0.5062 0.050 Uiso 1 1 calc R U . . .
H44B H 0.2903 1.0581 0.4376 0.050 Uiso 1 1 calc R U . . .
H44C H 0.4010 0.9809 0.4805 0.050 Uiso 1 1 calc R U . . .
C45 C 0.04712(15) 0.96030(14) 0.47701(7) 0.0233(3) Uani 1 1 d . . . . .
H45A H 0.0463 1.0102 0.4373 0.028 Uiso 1 1 calc R U . . .
H45B H 0.0086 0.8983 0.4766 0.028 Uiso 1 1 calc R U . . .
C46A C 0.2627(10) 0.2487(8) 0.9625(4) 0.0877(18) Uani 0.7 1 d D U P A 1
H46A H 0.2529 0.3145 0.9290 0.131 Uiso 0.7 1 calc R U P A 1
H46B H 0.2553 0.2779 0.9987 0.131 Uiso 0.7 1 calc R U P A 1
H46C H 0.1914 0.2138 0.9661 0.131 Uiso 0.7 1 calc R U P A 1
C47 C 0.4284(2) 0.0458(2) 1.00353(15) 0.0585(10) Uani 0.7 1 d D U P A 1
H47A H 0.3611 0.0057 1.0064 0.070 Uiso 0.7 1 calc R U P A 1
H47B H 0.4143 0.0745 1.0409 0.070 Uiso 0.7 1 calc R U P A 1
C48 C 0.4024(4) 0.1536(3) 0.95259(15) 0.0710(11) Uani 0.7 1 d D U P A 1
H48A H 0.4095 0.1257 0.9156 0.085 Uiso 0.7 1 calc R U P A 1
H48B H 0.4736 0.1903 0.9477 0.085 Uiso 0.7 1 calc R U P A 1
C46 C 0.279(2) 0.2489(18) 0.9510(9) 0.079(3) Uani 0.3 1 d D U P B 2
H46D H 0.2793 0.2259 0.9139 0.119 Uiso 0.3 1 calc R U P B 2
H46E H 0.3395 0.2963 0.9444 0.119 Uiso 0.3 1 calc R U P B 2
H46F H 0.1876 0.2956 0.9650 0.119 Uiso 0.3 1 calc R U P B 2
C47A C 0.4724(6) 0.0561(4) 0.9771(2) 0.055(2) Uani 0.3 1 d D U P B 2
H47C H 0.5353 0.1026 0.9680 0.066 Uiso 0.3 1 calc R U P B 2
H47D H 0.4701 0.0319 0.9403 0.066 Uiso 0.3 1 calc R U P B 2
C48A C 0.3295(6) 0.1364(5) 0.9976(3) 0.0660(19) Uani 0.3 1 d D U P B 2
H48C H 0.3309 0.1601 1.0347 0.079 Uiso 0.3 1 calc R U P B 2
H48D H 0.2656 0.0911 1.0058 0.079 Uiso 0.3 1 calc R U P B 2

loop_
_atom_site_aniso_label
_atom_site_aniso_U_11
_atom_site_aniso_U_22
_atom_site_aniso_U_33
_atom_site_aniso_U_23
_atom_site_aniso_U_13
_atom_site_aniso_U_12
Si1 0.0247(2) 0.0206(2) 0.0257(2) -0.00991(16) 0.00216(17) -0.00760(17)
Si2 0.0437(3) 0.0224(2) 0.0205(2) -0.00276(16) -0.0077(2) -0.0097(2)
Si3 0.01609(19) 0.0200(2) 0.0205(2) -0.00596(15) -0.00213(15) -0.00214(15)
Mg1 0.0316(3) 0.0174(2) 0.0193(2) -0.00497(19) -0.0025(2) -0.0062(2)
Na1 0.0406(4) 0.0223(3) 0.0252(3) -0.0075(2) -0.0024(3) -0.0105(3)
Na2 0.0565(5) 0.0285(3) 0.0283(4) -0.0099(3) -0.0062(3) -0.0129(3)
N1 0.0245(6) 0.0183(6) 0.0217(6) -0.0060(5) -0.0008(5) -0.0058(5)
N2 0.0326(7) 0.0187(6) 0.0207(6) -0.0045(5) -0.0034(5) -0.0085(5)
N3 0.0201(6) 0.0195(6) 0.0229(6) -0.0055(5) -0.0044(5) -0.0030(5)
C1 0.0273(8) 0.0160(7) 0.0237(7) -0.0069(5) -0.0030(6) -0.0076(6)
C2 0.0324(8) 0.0202(7) 0.0283(8) -0.0065(6) -0.0086(7) -0.0055(7)
C3 0.0527(12) 0.0265(9) 0.0302(9) -0.0002(7) -0.0150(9) -0.0101(8)
C4 0.0593(13) 0.0364(10) 0.0269(9) 0.0010(7) -0.0008(9) -0.0257(9)
C5 0.0380(10) 0.0365(9) 0.0320(9) -0.0049(7) 0.0033(8) -0.0215(8)
C6 0.0282(8) 0.0213(7) 0.0282(8) -0.0058(6) -0.0022(7) -0.0109(6)
C7 0.0298(9) 0.0359(9) 0.0339(9) -0.0106(7) -0.0106(7) -0.0012(7)
C8 0.0353(10) 0.0525(12) 0.0570(13) -0.0129(10) -0.0116(10) -0.0146(9)
C9 0.0474(12) 0.0438(12) 0.0666(15) -0.0128(11) -0.0233(11) 0.0088(10)
C10 0.0244(8) 0.0265(8) 0.0332(9) -0.0060(7) -0.0021(7) -0.0103(7)
C11 0.0292(9) 0.0447(11) 0.0552(13) -0.0222(9) -0.0037(9) -0.0059(8)
C12 0.0421(11) 0.0436(11) 0.0491(12) -0.0215(9) -0.0150(9) -0.0058(9)
C13 0.0312(9) 0.0404(10) 0.0452(11) -0.0141(8) 0.0083(8) -0.0148(8)
C14 0.0361(9) 0.0247(8) 0.0380(10) -0.0115(7) -0.0017(8) -0.0076(7)
C15 0.0424(10) 0.0265(8) 0.0249(8) -0.0124(6) 0.0005(7) -0.0111(7)
C16 0.0524(11) 0.0318(9) 0.0204(8) -0.0072(7) 0.0004(8) -0.0146(8)
C17 0.0856(17) 0.0346(10) 0.0268(9) 0.0032(8) -0.0106(10) -0.0170(11)
C18 0.0511(12) 0.0378(10) 0.0488(12) -0.0108(9) -0.0220(10) -0.0110(9)
C19 0.0316(8) 0.0177(7) 0.0182(7) -0.0019(5) -0.0022(6) -0.0080(6)
C20 0.0326(9) 0.0236(8) 0.0248(8) -0.0048(6) -0.0022(7) -0.0063(7)
C21 0.0436(10) 0.0208(8) 0.0319(9) -0.0077(7) -0.0014(8) -0.0035(7)
C22 0.0547(11) 0.0214(8) 0.0314(9) -0.0066(7) -0.0024(8) -0.0165(8)
C23 0.0436(10) 0.0292(8) 0.0293(9) -0.0040(7) -0.0020(8) -0.0211(8)
C24 0.0330(9) 0.0236(8) 0.0220(8) -0.0025(6) -0.0017(7) -0.0104(7)
C25 0.0296(9) 0.0388(10) 0.0440(11) -0.0184(8) -0.0036(8) -0.0027(8)
C26 0.0439(12) 0.0606(15) 0.0584(14) -0.0046(11) -0.0175(11) 0.0009(11)
C27 0.0421(12) 0.0576(14) 0.0846(19) 0.0058(13) -0.0069(12) -0.0220(11)
C28 0.0305(9) 0.0406(10) 0.0348(9) -0.0137(8) -0.0002(8) -0.0118(8)
C29 0.0420(12) 0.0581(14) 0.0512(13) -0.0113(11) -0.0085(10) 0.0003(10)
C30 0.0614(16) 0.0813(19) 0.0579(16) 0.0046(13) 0.0248(13) -0.0110(14)
C31 0.0186(7) 0.0221(7) 0.0173(7) -0.0080(5) -0.0018(6) -0.0052(6)
C32 0.0185(7) 0.0223(7) 0.0206(7) -0.0075(6) -0.0013(6) -0.0053(6)
C33 0.0221(7) 0.0204(7) 0.0261(8) -0.0084(6) -0.0025(6) -0.0010(6)
C34 0.0338(9) 0.0193(7) 0.0269(8) -0.0084(6) -0.0005(7) -0.0079(7)
C35 0.0284(8) 0.0284(8) 0.0285(8) -0.0103(6) 0.0016(7) -0.0156(7)
C36 0.0191(7) 0.0278(8) 0.0233(7) -0.0114(6) -0.0008(6) -0.0092(6)
C37 0.0169(7) 0.0253(8) 0.0286(8) -0.0035(6) -0.0041(6) -0.0059(6)
C38 0.0332(10) 0.0574(12) 0.0506(12) -0.0281(10) 0.0081(9) -0.0265(9)
C39 0.0236(8) 0.0451(10) 0.0355(9) -0.0149(8) 0.0050(7) -0.0118(8)
C40 0.0175(7) 0.0361(9) 0.0349(9) -0.0114(7) -0.0010(7) -0.0092(7)
C41 0.0324(10) 0.0587(13) 0.0636(14) -0.0247(11) -0.0190(10) -0.0079(9)
C42 0.0278(10) 0.100(2) 0.0467(13) -0.0159(13) 0.0076(9) -0.0025(12)
C43 0.0237(8) 0.0339(9) 0.0273(8) -0.0120(7) -0.0011(7) -0.0011(7)
C44 0.0324(9) 0.0312(9) 0.0370(10) -0.0017(7) -0.0059(8) -0.0126(7)
C45 0.0205(7) 0.0242(7) 0.0224(7) -0.0081(6) -0.0046(6) -0.0006(6)
C46A 0.145(4) 0.078(3) 0.052(3) -0.016(2) -0.021(3) -0.042(3)
C47 0.097(3) 0.073(3) 0.0299(18) -0.0087(18) 0.000(2) -0.062(2)
C48 0.126(3) 0.075(2) 0.0358(17) -0.0080(16) -0.013(2) -0.061(2)
C46 0.132(5) 0.075(5) 0.043(5) -0.006(4) -0.015(4) -0.049(5)
C47A 0.105(6) 0.063(5) 0.021(4) -0.002(4) -0.003(4) -0.063(5)
C48A 0.118(5) 0.069(4) 0.036(3) -0.008(3) -0.015(4) -0.060(4)

loop_
_atom_type_symbol
_atom_type_description
_atom_type_scat_dispersion_real
_atom_type_scat_dispersion_imag
_atom_type_scat_source
C C 0.0033 0.0016 'International Tables Vol C Tables 4.2.6.8 and 6.1.1.4'
H H 0.0000 0.0000 'International Tables Vol C Tables 4.2.6.8 and 6.1.1.4'
Mg Mg 0.0486 0.0363 'International Tables Vol C Tables 4.2.6.8 and 6.1.1.4'
N N 0.0061 0.0033 'International Tables Vol C Tables 4.2.6.8 and 6.1.1.4'
Na Na 0.0362 0.0249 'International Tables Vol C Tables 4.2.6.8 and 6.1.1.4'
Si Si 0.0817 0.0704 'International Tables Vol C Tables 4.2.6.8 and 6.1.1.4'

loop_
_geom_angle_atom_site_label_1
_geom_angle_atom_site_label_2
_geom_angle_atom_site_label_3
_geom_angle
_geom_angle_site_symmetry_1
_geom_angle_site_symmetry_3
_geom_angle_publ_flag
N1 Si1 C13 113.10(8) . . ?
N1 Si1 C14 111.08(7) . . ?
N1 Si1 C15 112.28(7) . . ?
C13 Si1 C15 104.90(9) . . ?
C14 Si1 C13 109.05(8) . . ?
C14 Si1 C15 106.02(8) . . ?
N2 Si2 C16 112.31(7) . . ?
N2 Si2 C17 109.63(8) . . ?
N2 Si2 C18 113.04(8) . . ?
C17 Si2 C16 107.56(9) . . ?
C17 Si2 C18 109.12(10) . . ?
C18 Si2 C16 104.94(9) . . ?
N3 Si3 C43 112.39(7) . . ?
N3 Si3 C44 109.27(7) . . ?
N3 Si3 C45 115.58(7) . . ?
C43 Si3 C44 107.96(8) . . ?
C43 Si3 C45 106.72(7) . . ?
C44 Si3 C45 104.41(8) . . ?
Na1 Mg1 H1 34.3(5) . . ?
N1 Mg1 H1 115.1(5) . . ?
N1 Mg1 Na1 148.31(4) . . ?
N2 Mg1 H1 118.5(5) . . ?
N2 Mg1 Na1 84.66(4) . . ?
N2 Mg1 N1 126.44(6) . . ?
H1 Na1 H1 0.0(9) . . ?
H1 Na1 C20 94.9(4) . . ?
H1 Na1 C21 122.5(4) . . ?
H1 Na1 C22 133.5(4) . . ?
H1 Na1 C23 111.1(4) . . ?
H1 Na1 C24 85.4(4) . . ?
H1 Na1 C31 84.8(4) . . ?
H1 Na1 C32 96.9(4) . . ?
H1 Na1 C33 124.3(4) . . ?
H1 Na1 C34 145.9(4) . . ?
H1 Na1 C35 128.9(4) . . ?
H1 Na1 C36 100.2(4) . . ?
C20 Na1 H1 94.9(4) . . ?
C20 Na1 C24 48.04(5) . . ?
C21 Na1 H1 122.5(4) . . ?
C21 Na1 C20 27.64(5) . . ?
C21 Na1 C23 49.30(5) . . ?
C21 Na1 C24 56.57(5) . . ?
C21 Na1 C31 147.95(5) . . ?
C21 Na1 C32 122.29(5) . . ?
C22 Na1 H1 133.5(4) . . ?
C22 Na1 C20 49.77(5) . . ?
C22 Na1 C21 28.43(6) . . ?
C22 Na1 C23 28.31(5) . . ?
C22 Na1 C24 49.22(5) . . ?
C22 Na1 C31 139.24(5) . . ?
C22 Na1 C32 128.60(5) . . ?
C22 Na1 C33 100.18(5) . . ?
C22 Na1 C36 114.94(6) . . ?
C23 Na1 H1 111.1(4) . . ?
C23 Na1 C20 56.97(5) . . ?
C23 Na1 C24 27.24(5) . . ?
C23 Na1 C31 141.32(5) . . ?
C23 Na1 C32 150.30(5) . . ?
C24 Na1 H1 85.4(4) . . ?
C31 Na1 H1 84.8(4) . . ?
C31 Na1 C20 160.03(5) . . ?
C31 Na1 C24 151.22(5) . . ?
C31 Na1 C32 28.95(4) . . ?
C32 Na1 H1 96.9(4) . . ?
C32 Na1 C20 132.20(5) . . ?
C32 Na1 C24 177.53(5) . . ?
C33 Na1 H1 124.3(4) . . ?
C33 Na1 C20 114.91(5) . . ?
C33 Na1 C21 96.64(5) . . ?
C33 Na1 C23 124.63(5) . . ?
C33 Na1 C24 149.39(5) . . ?
C33 Na1 C31 51.55(4) . . ?
C33 Na1 C32 28.52(4) . . ?
C33 Na1 C36 59.50(5) . . ?
C34 Na1 H1 145.9(4) . . ?
C34 Na1 C20 115.35(5) . . ?
C34 Na1 C21 89.17(5) . . ?
C34 Na1 C22 80.34(5) . . ?
C34 Na1 C23 99.08(5) . . ?
C34 Na1 C24 126.23(5) . . ?
C34 Na1 C31 61.28(5) . . ?
C34 Na1 C32 51.31(5) . . ?
C34 Na1 C33 29.07(5) . . ?
C34 Na1 C35 29.27(5) . . ?
C34 Na1 C36 51.85(5) . . ?
C35 Na1 H1 128.9(4) . . ?
C35 Na1 C20 135.35(5) . . ?
C35 Na1 C21 107.85(5) . . ?
C35 Na1 C22 88.10(5) . . ?
C35 Na1 C23 94.16(5) . . ?
C35 Na1 C24 118.60(5) . . ?
C35 Na1 C31 51.76(5) . . ?
C35 Na1 C32 59.27(5) . . ?
C35 Na1 C33 50.97(5) . . ?
C35 Na1 C36 28.97(5) . . ?
C36 Na1 H1 100.2(4) . . ?
C36 Na1 C20 164.17(5) . . ?
C36 Na1 C21 136.81(5) . . ?
C36 Na1 C23 112.34(5) . . ?
C36 Na1 C24 128.35(5) . . ?
C36 Na1 C31 29.03(4) . . ?
C36 Na1 C32 50.56(4) . . ?
Na1 Na2 H1 30.5(4) . . ?
N3 Na2 H1 99.8(4) . . ?
N3 Na2 Na1 69.48(4) . . ?
N3 Na2 C1 171.39(5) . . ?
N3 Na2 C2 154.48(5) . . ?
N3 Na2 C3 138.52(5) . . ?
N3 Na2 C4 132.65(6) . . ?
N3 Na2 C5 140.70(6) . . ?
N3 Na2 C6 157.62(5) . . ?
C1 Na2 H1 72.7(4) . . ?
C1 Na2 Na1 103.19(3) . . ?
C1 Na2 C6 26.57(4) . . ?
C2 Na2 H1 93.4(4) . . ?
C2 Na2 Na1 122.61(4) . . ?
C2 Na2 C1 26.99(4) . . ?
C2 Na2 C5 54.99(5) . . ?
C2 Na2 C6 47.00(4) . . ?
C3 Na2 H1 119.4(4) . . ?
C3 Na2 Na1 149.45(4) . . ?
C3 Na2 C1 47.63(5) . . ?
C3 Na2 C2 27.07(5) . . ?
C3 Na2 C4 27.19(6) . . ?
C3 Na2 C5 47.00(5) . . ?
C3 Na2 C6 54.72(5) . . ?
C4 Na2 H1 124.5(4) . . ?
C4 Na2 Na1 150.56(5) . . ?
C4 Na2 C1 55.86(5) . . ?
C4 Na2 C2 48.07(5) . . ?
C4 Na2 C5 26.65(5) . . ?
C4 Na2 C6 47.09(5) . . ?
C5 Na2 H1 101.9(4) . . ?
C5 Na2 Na1 124.17(4) . . ?
C5 Na2 C1 47.02(4) . . ?
C5 Na2 C6 26.25(4) . . ?
C6 Na2 H1 77.7(4) . . ?
C6 Na2 Na1 104.50(4) . . ?
Si1 N1 Mg1 121.70(7) . . ?
C1 N1 Si1 131.63(10) . . ?
C1 N1 Mg1 106.67(9) . . ?
Si2 N2 Mg1 124.06(7) . . ?
C19 N2 Si2 127.81(10) . . ?
C19 N2 Mg1 107.94(10) . . ?
Si3 N3 Na2 114.12(7) . . ?
C31 N3 Si3 127.99(10) . . ?
C31 N3 Na2 117.80(9) . . ?
N1 C1 Na2 115.23(9) . . ?
N1 C1 C2 122.58(14) . . ?
N1 C1 C6 119.67(14) . . ?
C2 C1 Na2 72.82(9) . . ?
C6 C1 Na2 77.15(9) . . ?
C6 C1 C2 117.50(14) . . ?
C1 C2 Na2 80.19(9) . . ?
C1 C2 C7 120.07(15) . . ?
C3 C2 Na2 73.44(10) . . ?
C3 C2 C1 119.89(16) . . ?
C3 C2 C7 119.99(16) . . ?
C7 C2 Na2 114.74(11) . . ?
Na2 C3 H3 115.0 . . ?
C2 C3 Na2 79.49(10) . . ?
C2 C3 H3 119.0 . . ?
C4 C3 Na2 76.78(11) . . ?
C4 C3 C2 121.90(17) . . ?
C4 C3 H3 119.0 . . ?
Na2 C4 H4 114.4 . . ?
C3 C4 Na2 76.03(11) . . ?
C3 C4 H4 120.6 . . ?
C5 C4 Na2 79.68(11) . . ?
C5 C4 C3 118.90(17) . . ?
C5 C4 H4 120.6 . . ?
Na2 C5 H5 117.1 . . ?
C4 C5 Na2 73.66(11) . . ?
C4 C5 H5 119.0 . . ?
C4 C5 C6 122.07(17) . . ?
C6 C5 Na2 80.79(10) . . ?
C6 C5 H5 119.0 . . ?
C1 C6 Na2 76.27(9) . . ?
C1 C6 C10 120.86(14) . . ?
C5 C6 Na2 72.96(10) . . ?
C5 C6 C1 119.72(15) . . ?
C5 C6 C10 119.29(15) . . ?
C10 C6 Na2 125.50(10) . . ?
C2 C7 H7 107.1 . . ?
C2 C7 C8 110.41(15) . . ?
C2 C7 C9 114.18(17) . . ?
C8 C7 H7 107.1 . . ?
C8 C7 C9 110.50(17) . . ?
C9 C7 H7 107.1 . . ?
C7 C8 H8A 109.5 . . ?
C7 C8 H8B 109.5 . . ?
C7 C8 H8C 109.5 . . ?
H8A C8 H8B 109.5 . . ?
H8A C8 H8C 109.5 . . ?
H8B C8 H8C 109.5 . . ?
C7 C9 H9A 109.5 . . ?
C7 C9 H9B 109.5 . . ?
C7 C9 H9C 109.5 . . ?
H9A C9 H9B 109.5 . . ?
H9A C9 H9C 109.5 . . ?
H9B C9 H9C 109.5 . . ?
C6 C10 H10 107.3 . . ?
C6 C10 C11 114.54(15) . . ?
C11 C10 H10 107.3 . . ?
C12 C10 C6 110.10(14) . . ?
C12 C10 H10 107.3 . . ?
C12 C10 C11 109.99(15) . . ?
C10 C11 H11A 109.5 . . ?
C10 C11 H11B 109.5 . . ?
C10 C11 H11C 109.5 . . ?
H11A C11 H11B 109.5 . . ?
H11A C11 H11C 109.5 . . ?
H11B C11 H11C 109.5 . . ?
C10 C12 H12A 109.5 . . ?
C10 C12 H12B 109.5 . . ?
C10 C12 H12C 109.5 . . ?
H12A C12 H12B 109.5 . . ?
H12A C12 H12C 109.5 . . ?
H12B C12 H12C 109.5 . . ?
Si1 C13 H13A 109.5 . . ?
Si1 C13 H13B 109.5 . . ?
Si1 C13 H13C 109.5 . . ?
H13A C13 H13B 109.5 . . ?
H13A C13 H13C 109.5 . . ?
H13B C13 H13C 109.5 . . ?
Si1 C14 H14A 109.5 . . ?
Si1 C14 H14B 109.5 . . ?
Si1 C14 H14C 109.5 . . ?
H14A C14 H14B 109.5 . . ?
H14A C14 H14C 109.5 . . ?
H14B C14 H14C 109.5 . . ?
Si1 C15 H15A 107.1 . . ?
Si1 C15 H15B 107.1 . . ?
H15A C15 H15B 106.8 . . ?
C16 C15 Si1 120.88(13) . . ?
C16 C15 H15A 107.1 . . ?
C16 C15 H15B 107.1 . . ?
Si2 C16 H16A 107.4 . . ?
Si2 C16 H16B 107.4 . . ?
C15 C16 Si2 119.80(12) . . ?
C15 C16 H16A 107.4 . . ?
C15 C16 H16B 107.4 . . ?
H16A C16 H16B 106.9 . . ?
Si2 C17 H17A 109.5 . . ?
Si2 C17 H17B 109.5 . . ?
Si2 C17 H17C 109.5 . . ?
H17A C17 H17B 109.5 . . ?
H17A C17 H17C 109.5 . . ?
H17B C17 H17C 109.5 . . ?
Si2 C18 H18A 109.5 . . ?
Si2 C18 H18B 109.5 . . ?
Si2 C18 H18C 109.5 . . ?
H18A C18 H18B 109.5 . . ?
H18A C18 H18C 109.5 . . ?
H18B C18 H18C 109.5 . . ?
N2 C19 Na1 115.43(9) . . ?
N2 C19 C20 121.70(15) . . ?
N2 C19 C24 120.42(14) . . ?
C20 C19 Na1 74.41(9) . . ?
C24 C19 Na1 76.31(9) . . ?
C24 C19 C20 117.72(14) . . ?
C19 C20 Na1 78.06(9) . . ?
C19 C20 C25 120.38(15) . . ?
C21 C20 Na1 70.72(10) . . ?
C21 C20 C19 119.55(16) . . ?
C21 C20 C25 120.06(15) . . ?
C25 C20 Na1 121.10(11) . . ?
Na1 C21 H21 116.5 . . ?
C20 C21 Na1 81.65(10) . . ?
C20 C21 H21 119.0 . . ?
C22 C21 Na1 73.29(10) . . ?
C22 C21 C20 121.97(16) . . ?
C22 C21 H21 119.0 . . ?
Na1 C22 H22 112.2 . . ?
C21 C22 Na1 78.28(10) . . ?
C21 C22 H22 120.5 . . ?
C21 C22 C23 118.94(16) . . ?
C23 C22 Na1 79.57(10) . . ?
C23 C22 H22 120.5 . . ?
Na1 C23 H23 116.7 . . ?
C22 C23 Na1 72.12(10) . . ?
C22 C23 H23 119.2 . . ?
C22 C23 C24 121.55(17) . . ?
C24 C23 Na1 82.44(10) . . ?
C24 C23 H23 119.2 . . ?
C19 C24 Na1 76.42(9) . . ?
C19 C24 C28 120.96(15) . . ?
C23 C24 Na1 70.32(9) . . ?
C23 C24 C19 119.95(15) . . ?
C23 C24 C28 119.01(16) . . ?
C28 C24 Na1 127.45(11) . . ?
C20 C25 H25 107.4 . . ?
C20 C25 C26 113.58(17) . . ?
C20 C25 C27 110.92(17) . . ?
C26 C25 H25 107.4 . . ?
C27 C25 H25 107.4 . . ?
C27 C25 C26 109.90(17) . . ?
C25 C26 H26A 109.5 . . ?
C25 C26 H26B 109.5 . . ?
C25 C26 H26C 109.5 . . ?
H26A C26 H26B 109.5 . . ?
H26A C26 H26C 109.5 . . ?
H26B C26 H26C 109.5 . . ?
C25 C27 H27A 109.5 . . ?
C25 C27 H27B 109.5 . . ?
C25 C27 H27C 109.5 . . ?
H27A C27 H27B 109.5 . . ?
H27A C27 H27C 109.5 . . ?
H27B C27 H27C 109.5 . . ?
C24 C28 H28 108.0 . . ?
C24 C28 C30 110.05(16) . . ?
C29 C28 C24 113.80(15) . . ?
C29 C28 H28 108.0 . . ?
C29 C28 C30 108.76(19) . . ?
C30 C28 H28 108.0 . . ?
C28 C29 H29A 109.5 . . ?
C28 C29 H29B 109.5 . . ?
C28 C29 H29C 109.5 . . ?
H29A C29 H29B 109.5 . . ?
H29A C29 H29C 109.5 . . ?
H29B C29 H29C 109.5 . . ?
C28 C30 H30A 109.5 . . ?
C28 C30 H30B 109.5 . . ?
C28 C30 H30C 109.5 . . ?
H30A C30 H30B 109.5 . . ?
H30A C30 H30C 109.5 . . ?
H30B C30 H30C 109.5 . . ?
N3 C31 Na1 118.20(9) . . ?
N3 C31 C32 120.84(13) . . ?
N3 C31 C36 122.69(13) . . ?
C32 C31 Na1 75.73(8) . . ?
C36 C31 Na1 73.79(8) . . ?
C36 C31 C32 116.44(13) . . ?
C31 C32 Na1 75.32(8) . . ?
C31 C32 C37 119.58(13) . . ?
C33 C32 Na1 72.09(9) . . ?
C33 C32 C31 120.49(14) . . ?
C33 C32 C37 119.93(13) . . ?
C37 C32 Na1 125.01(10) . . ?
Na1 C33 H33 118.8 . . ?
C32 C33 Na1 79.39(9) . . ?
C32 C33 H33 119.1 . . ?
C34 C33 Na1 73.48(9) . . ?
C34 C33 C32 121.88(14) . . ?
C34 C33 H33 119.1 . . ?
Na1 C34 H34 116.5 . . ?
C33 C34 Na1 77.45(9) . . ?
C33 C34 H34 120.7 . . ?
C33 C34 C35 118.55(15) . . ?
C35 C34 Na1 76.23(9) . . ?
C35 C34 H34 120.7 . . ?
Na1 C35 H35 118.8 . . ?
C34 C35 Na1 74.49(9) . . ?
C34 C35 H35 119.2 . . ?
C34 C35 C36 121.68(15) . . ?
C36 C35 Na1 78.32(9) . . ?
C36 C35 H35 119.2 . . ?
C31 C36 Na1 77.17(9) . . ?
C31 C36 C40 119.95(14) . . ?
C35 C36 Na1 72.71(9) . . ?
C35 C36 C31 120.80(14) . . ?
C35 C36 C40 119.22(14) . . ?
C40 C36 Na1 123.66(10) . . ?
C32 C37 H37 107.2 . . ?
C32 C37 C39 112.84(13) . . ?
C38 C37 C32 111.31(14) . . ?
C38 C37 H37 107.2 . . ?
C38 C37 C39 110.66(14) . . ?
C39 C37 H37 107.2 . . ?
C37 C38 H38A 109.5 . . ?
C37 C38 H38B 109.5 . . ?
C37 C38 H38C 109.5 . . ?
H38A C38 H38B 109.5 . . ?
H38A C38 H38C 109.5 . . ?
H38B C38 H38C 109.5 . . ?
C37 C39 H39A 109.5 . . ?
C37 C39 H39B 109.5 . . ?
C37 C39 H39C 109.5 . . ?
H39A C39 H39B 109.5 . . ?
H39A C39 H39C 109.5 . . ?
H39B C39 H39C 109.5 . . ?
C36 C40 H40 106.9 . . ?
C36 C40 C42 112.60(15) . . ?
C41 C40 C36 110.88(14) . . ?
C41 C40 H40 106.9 . . ?
C41 C40 C42 112.15(17) . . ?
C42 C40 H40 106.9 . . ?
C40 C41 H41A 109.5 . . ?
C40 C41 H41B 109.5 . . ?
C40 C41 H41C 109.5 . . ?
H41A C41 H41B 109.5 . . ?
H41A C41 H41C 109.5 . . ?
H41B C41 H41C 109.5 . . ?
C40 C42 H42A 109.5 . . ?
C40 C42 H42B 109.5 . . ?
C40 C42 H42C 109.5 . . ?
H42A C42 H42B 109.5 . . ?
H42A C42 H42C 109.5 . . ?
H42B C42 H42C 109.5 . . ?
Si3 C43 H43A 109.5 . . ?
Si3 C43 H43B 109.5 . . ?
Si3 C43 H43C 109.5 . . ?
H43A C43 H43B 109.5 . . ?
H43A C43 H43C 109.5 . . ?
H43B C43 H43C 109.5 . . ?
Si3 C44 H44A 109.5 . . ?
Si3 C44 H44B 109.5 . . ?
Si3 C44 H44C 109.5 . . ?
H44A C44 H44B 109.5 . . ?
H44A C44 H44C 109.5 . . ?
H44B C44 H44C 109.5 . . ?
Si3 C45 H45A 108.6 . . ?
Si3 C45 H45B 108.6 . . ?
C45 C45 Si3 114.83(14) 2_576 . ?
C45 C45 H45A 108.6 2_576 . ?
C45 C45 H45B 108.6 2_576 . ?
H45A C45 H45B 107.5 . . ?
H46A C46A H46B 109.5 . . ?
H46A C46A H46C 109.5 . . ?
H46B C46A H46C 109.5 . . ?
C48 C46A H46A 109.5 . . ?
C48 C46A H46B 109.5 . . ?
C48 C46A H46C 109.5 . . ?
C47 C47 H47A 108.7 2_657 . ?
C47 C47 H47B 108.7 2_657 . ?
H47A C47 H47B 107.6 . . ?
C48 C47 C47 114.2(3) . 2_657 ?
C48 C47 H47A 108.7 . . ?
C48 C47 H47B 108.7 . . ?
C46A C48 H48A 108.9 . . ?
C46A C48 H48B 108.9 . . ?
C47 C48 C46A 113.5(3) . . ?
C47 C48 H48A 108.9 . . ?
C47 C48 H48B 108.9 . . ?
H48A C48 H48B 107.7 . . ?
H46D C46 H46E 109.5 . . ?
H46D C46 H46F 109.5 . . ?
H46E C46 H46F 109.5 . . ?
C48A C46 H46D 109.5 . . ?
C48A C46 H46E 109.5 . . ?
C48A C46 H46F 109.5 . . ?
C47A C47A H47C 108.8 2_657 . ?
C47A C47A H47D 108.8 2_657 . ?
H47C C47A H47D 107.7 . . ?
C48A C47A C47A 113.8(5) . 2_657 ?
C48A C47A H47C 108.8 . . ?
C48A C47A H47D 108.8 . . ?
C46 C48A H48C 109.2 . . ?
C46 C48A H48D 109.2 . . ?
C47A C48A C46 112.1(7) . . ?
C47A C48A H48C 109.2 . . ?
C47A C48A H48D 109.2 . . ?
H48C C48A H48D 107.9 . . ?

loop_
_geom_bond_atom_site_label_1
_geom_bond_atom_site_label_2
_geom_bond_distance
_geom_bond_site_symmetry_2
_geom_bond_publ_flag
Si1 N1 1.7124(13) . ?
Si1 C13 1.8769(19) . ?
Si1 C14 1.8729(17) . ?
Si1 C15 1.8820(18) . ?
Si2 N2 1.7109(14) . ?
Si2 C16 1.8851(18) . ?
Si2 C17 1.8694(19) . ?
Si2 C18 1.879(2) . ?
Si3 N3 1.6813(13) . ?
Si3 C43 1.8775(16) . ?
Si3 C44 1.8805(18) . ?
Si3 C45 1.8893(15) . ?
Mg1 H1 1.826(17) . ?
Mg1 Na1 3.4854(8) . ?
Mg1 N1 1.9795(13) . ?
Mg1 N2 1.9711(14) . ?
Na1 H1 2.229(17) . ?
Na1 H1 2.229(17) . ?
Na1 C20 2.9764(18) . ?
Na1 C21 2.8395(18) . ?
Na1 C22 2.7776(18) . ?
Na1 C23 2.8703(18) . ?
Na1 C24 3.0219(17) . ?
Na1 C31 2.8704(16) . ?
Na1 C32 2.8757(16) . ?
Na1 C33 2.7840(16) . ?
Na1 C34 2.7344(16) . ?
Na1 C35 2.7562(17) . ?
Na1 C36 2.8268(16) . ?
Na2 H1 2.248(17) . ?
Na2 N3 2.2895(14) . ?
Na2 C1 3.1096(16) . ?
Na2 C2 3.0148(17) . ?
Na2 C3 2.9391(19) . ?
Na2 C4 2.948(2) . ?
Na2 C5 3.023(2) . ?
Na2 C6 3.1209(18) . ?
N1 C1 1.3971(19) . ?
N2 C19 1.4034(19) . ?
N3 C31 1.3801(19) . ?
C1 C2 1.432(2) . ?
C1 C6 1.432(2) . ?
C2 C3 1.395(2) . ?
C2 C7 1.516(2) . ?
C3 H3 0.9300 . ?
C3 C4 1.384(3) . ?
C4 H4 0.9300 . ?
C4 C5 1.378(3) . ?
C5 H5 0.9300 . ?
C5 C6 1.398(2) . ?
C6 C10 1.520(2) . ?
C7 H7 0.9800 . ?
C7 C8 1.524(3) . ?
C7 C9 1.531(3) . ?
C8 H8A 0.9600 . ?
C8 H8B 0.9600 . ?
C8 H8C 0.9600 . ?
C9 H9A 0.9600 . ?
C9 H9B 0.9600 . ?
C9 H9C 0.9600 . ?
C10 H10 0.9800 . ?
C10 C11 1.535(2) . ?
C10 C12 1.517(2) . ?
C11 H11A 0.9600 . ?
C11 H11B 0.9600 . ?
C11 H11C 0.9600 . ?
C12 H12A 0.9600 . ?
C12 H12B 0.9600 . ?
C12 H12C 0.9600 . ?
C13 H13A 0.9600 . ?
C13 H13B 0.9600 . ?
C13 H13C 0.9600 . ?
C14 H14A 0.9600 . ?
C14 H14B 0.9600 . ?
C14 H14C 0.9600 . ?
C15 H15A 0.9700 . ?
C15 H15B 0.9700 . ?
C15 C16 1.552(2) . ?
C16 H16A 0.9700 . ?
C16 H16B 0.9700 . ?
C17 H17A 0.9600 . ?
C17 H17B 0.9600 . ?
C17 H17C 0.9600 . ?
C18 H18A 0.9600 . ?
C18 H18B 0.9600 . ?
C18 H18C 0.9600 . ?
C19 C20 1.428(2) . ?
C19 C24 1.425(2) . ?
C20 C21 1.395(2) . ?
C20 C25 1.512(3) . ?
C21 H21 0.9300 . ?
C21 C22 1.381(3) . ?
C22 H22 0.9300 . ?
C22 C23 1.384(3) . ?
C23 H23 0.9300 . ?
C23 C24 1.395(2) . ?
C24 C28 1.523(2) . ?
C25 H25 0.9800 . ?
C25 C26 1.532(3) . ?
C25 C27 1.524(3) . ?
C26 H26A 0.9600 . ?
C26 H26B 0.9600 . ?
C26 H26C 0.9600 . ?
C27 H27A 0.9600 . ?
C27 H27B 0.9600 . ?
C27 H27C 0.9600 . ?
C28 H28 0.9800 . ?
C28 C29 1.511(3) . ?
C28 C30 1.534(3) . ?
C29 H29A 0.9600 . ?
C29 H29B 0.9600 . ?
C29 H29C 0.9600 . ?
C30 H30A 0.9600 . ?
C30 H30B 0.9600 . ?
C30 H30C 0.9600 . ?
C31 C32 1.436(2) . ?
C31 C36 1.429(2) . ?
C32 C33 1.397(2) . ?
C32 C37 1.519(2) . ?
C33 H33 0.9300 . ?
C33 C34 1.386(2) . ?
C34 H34 0.9300 . ?
C34 C35 1.387(2) . ?
C35 H35 0.9300 . ?
C35 C36 1.398(2) . ?
C36 C40 1.519(2) . ?
C37 H37 0.9800 . ?
C37 C38 1.515(2) . ?
C37 C39 1.530(2) . ?
C38 H38A 0.9600 . ?
C38 H38B 0.9600 . ?
C38 H38C 0.9600 . ?
C39 H39A 0.9600 . ?
C39 H39B 0.9600 . ?
C39 H39C 0.9600 . ?
C40 H40 0.9800 . ?
C40 C41 1.515(3) . ?
C40 C42 1.522(3) . ?
C41 H41A 0.9600 . ?
C41 H41B 0.9600 . ?
C41 H41C 0.9600 . ?
C42 H42A 0.9600 . ?
C42 H42B 0.9600 . ?
C42 H42C 0.9600 . ?
C43 H43A 0.9600 . ?
C43 H43B 0.9600 . ?
C43 H43C 0.9600 . ?
C44 H44A 0.9600 . ?
C44 H44B 0.9600 . ?
C44 H44C 0.9600 . ?
C45 C45 1.550(3) 2_576 ?
C45 H45A 0.9700 . ?
C45 H45B 0.9700 . ?
C46A H46A 0.9600 . ?
C46A H46B 0.9600 . ?
C46A H46C 0.9600 . ?
C46A C48 1.518(3) . ?
C47 C47 1.517(4) 2_657 ?
C47 H47A 0.9700 . ?
C47 H47B 0.9700 . ?
C47 C48 1.517(3) . ?
C48 H48A 0.9700 . ?
C48 H48B 0.9700 . ?
C46 H46D 0.9600 . ?
C46 H46E 0.9600 . ?
C46 H46F 0.9600 . ?
C46 C48A 1.519(4) . ?
C47A C47A 1.517(4) 2_657 ?
C47A H47C 0.9700 . ?
C47A H47D 0.9700 . ?
C47A C48A 1.517(3) . ?
C48A H48C 0.9700 . ?
C48A H48D 0.9700 . ?

loop_
_geom_torsion_atom_site_label_1
_geom_torsion_atom_site_label_2
_geom_torsion_atom_site_label_3
_geom_torsion_atom_site_label_4
_geom_torsion
_geom_torsion_site_symmetry_1
_geom_torsion_site_symmetry_2
_geom_torsion_site_symmetry_3
_geom_torsion_site_symmetry_4
_geom_torsion_publ_flag
Si1 N1 C1 Na2 -153.12(9) . . . . ?
Si1 N1 C1 C2 -68.1(2) . . . . ?
Si1 N1 C1 C6 117.71(15) . . . . ?
Si1 C15 C16 Si2 87.00(17) . . . . ?
Si2 N2 C19 Na1 -167.45(8) . . . . ?
Si2 N2 C19 C20 -80.66(18) . . . . ?
Si2 N2 C19 C24 103.96(16) . . . . ?
Si3 N3 C31 Na1 -175.70(7) . . . . ?
Si3 N3 C31 C32 94.62(16) . . . . ?
Si3 N3 C31 C36 -87.54(17) . . . . ?
Mg1 N1 C1 Na2 27.54(11) . . . . ?
Mg1 N1 C1 C2 112.58(14) . . . . ?
Mg1 N1 C1 C6 -61.63(15) . . . . ?
Mg1 N2 C19 Na1 17.38(12) . . . . ?
Mg1 N2 C19 C20 104.17(14) . . . . ?
Mg1 N2 C19 C24 -71.21(15) . . . . ?
Na1 C19 C20 C21 -59.47(14) . . . . ?
Na1 C19 C20 C25 119.21(15) . . . . ?
Na1 C19 C24 C23 57.38(14) . . . . ?
Na1 C19 C24 C28 -125.77(14) . . . . ?
Na1 C20 C21 C22 -64.27(16) . . . . ?
Na1 C20 C25 C26 -125.59(15) . . . . ?
Na1 C20 C25 C27 -1.2(2) . . . . ?
Na1 C21 C22 C23 -70.97(15) . . . . ?
Na1 C22 C23 C24 -68.89(15) . . . . ?
Na1 C23 C24 C19 -60.40(14) . . . . ?
Na1 C23 C24 C28 122.69(14) . . . . ?
Na1 C24 C28 C29 20.4(2) . . . . ?
Na1 C24 C28 C30 142.77(17) . . . . ?
Na1 C31 C32 C33 58.46(13) . . . . ?
Na1 C31 C32 C37 -122.23(13) . . . . ?
Na1 C31 C36 C35 -60.62(13) . . . . ?
Na1 C31 C36 C40 121.66(13) . . . . ?
Na1 C32 C33 C34 62.79(14) . . . . ?
Na1 C32 C37 C38 3.10(18) . . . . ?
Na1 C32 C37 C39 128.22(13) . . . . ?
Na1 C33 C34 C35 66.51(13) . . . . ?
Na1 C34 C35 C36 65.29(14) . . . . ?
Na1 C35 C36 C31 62.86(13) . . . . ?
Na1 C35 C36 C40 -119.40(13) . . . . ?
Na1 C36 C40 C41 -153.31(13) . . . . ?
Na1 C36 C40 C42 -26.7(2) . . . . ?
Na2 N3 C31 Na1 7.88(14) . . . . ?
Na2 N3 C31 C32 -81.80(15) . . . . ?
Na2 N3 C31 C36 96.04(15) . . . . ?
Na2 C1 C2 C3 -64.34(14) . . . . ?
Na2 C1 C2 C7 112.99(14) . . . . ?
Na2 C1 C6 C5 60.87(14) . . . . ?
Na2 C1 C6 C10 -123.40(14) . . . . ?
Na2 C2 C3 C4 -67.08(17) . . . . ?
Na2 C2 C7 C8 7.69(18) . . . . ?
Na2 C2 C7 C9 -117.53(15) . . . . ?
Na2 C3 C4 C5 -69.63(17) . . . . ?
Na2 C4 C5 C6 -67.64(16) . . . . ?
Na2 C5 C6 C1 -62.57(14) . . . . ?
Na2 C5 C6 C10 121.64(13) . . . . ?
Na2 C6 C10 C11 58.14(18) . . . . ?
Na2 C6 C10 C12 -177.30(12) . . . . ?
N1 Si1 C15 C16 -74.56(15) . . . . ?
N1 C1 C2 Na2 -109.38(13) . . . . ?
N1 C1 C2 C3 -173.72(15) . . . . ?
N1 C1 C2 C7 3.6(2) . . . . ?
N1 C1 C6 Na2 111.91(13) . . . . ?
N1 C1 C6 C5 172.78(14) . . . . ?
N1 C1 C6 C10 -11.5(2) . . . . ?
N2 Si2 C16 C15 -73.05(16) . . . . ?
N2 C19 C20 Na1 -110.59(13) . . . . ?
N2 C19 C20 C21 -170.06(15) . . . . ?
N2 C19 C20 C25 8.6(2) . . . . ?
N2 C19 C24 Na1 111.69(13) . . . . ?
N2 C19 C24 C23 169.07(14) . . . . ?
N2 C19 C24 C28 -14.1(2) . . . . ?
N3 Si3 C45 C45 51.16(18) . . . 2_576 ?
N3 C31 C32 Na1 114.59(13) . . . . ?
N3 C31 C32 C33 173.05(14) . . . . ?
N3 C31 C32 C37 -7.6(2) . . . . ?
N3 C31 C36 Na1 -113.47(13) . . . . ?
N3 C31 C36 C35 -174.09(14) . . . . ?
N3 C31 C36 C40 8.2(2) . . . . ?
C1 C2 C3 Na2 67.92(14) . . . . ?
C1 C2 C3 C4 0.8(3) . . . . ?
C1 C2 C7 C8 -85.18(19) . . . . ?
C1 C2 C7 C9 149.61(17) . . . . ?
C1 C6 C10 C11 153.11(15) . . . . ?
C1 C6 C10 C12 -82.33(19) . . . . ?
C2 C1 C6 Na2 -62.59(12) . . . . ?
C2 C1 C6 C5 -1.7(2) . . . . ?
C2 C1 C6 C10 174.01(14) . . . . ?
C2 C3 C4 Na2 68.47(16) . . . . ?
C2 C3 C4 C5 -1.2(3) . . . . ?
C3 C2 C7 C8 92.2(2) . . . . ?
C3 C2 C7 C9 -33.1(2) . . . . ?
C3 C4 C5 Na2 67.63(16) . . . . ?
C3 C4 C5 C6 0.0(3) . . . . ?
C4 C5 C6 Na2 64.03(17) . . . . ?
C4 C5 C6 C1 1.5(3) . . . . ?
C4 C5 C6 C10 -174.33(16) . . . . ?
C5 C6 C10 C11 -31.1(2) . . . . ?
C5 C6 C10 C12 93.42(19) . . . . ?
C6 C1 C2 Na2 64.95(13) . . . . ?
C6 C1 C2 C3 0.6(2) . . . . ?
C6 C1 C2 C7 177.94(14) . . . . ?
C7 C2 C3 Na2 -109.42(14) . . . . ?
C7 C2 C3 C4 -176.49(17) . . . . ?
C13 Si1 N1 Mg1 -68.24(11) . . . . ?
C13 Si1 N1 C1 112.51(15) . . . . ?
C13 Si1 C15 C16 48.65(15) . . . . ?
C14 Si1 N1 Mg1 168.76(9) . . . . ?
C14 Si1 N1 C1 -10.49(17) . . . . ?
C14 Si1 C15 C16 163.97(13) . . . . ?
C15 Si1 N1 Mg1 50.24(11) . . . . ?
C15 Si1 N1 C1 -129.02(15) . . . . ?
C16 Si2 N2 Mg1 45.65(12) . . . . ?
C16 Si2 N2 C19 -128.80(14) . . . . ?
C17 Si2 N2 Mg1 165.16(11) . . . . ?
C17 Si2 N2 C19 -9.29(17) . . . . ?
C17 Si2 C16 C15 166.24(15) . . . . ?
C18 Si2 N2 Mg1 -72.86(11) . . . . ?
C18 Si2 N2 C19 112.69(15) . . . . ?
C18 Si2 C16 C15 50.14(16) . . . . ?
C19 C20 C21 Na1 63.23(14) . . . . ?
C19 C20 C21 C22 -1.0(3) . . . . ?
C19 C20 C25 C26 140.20(17) . . . . ?
C19 C20 C25 C27 -95.4(2) . . . . ?
C19 C24 C28 C29 117.00(19) . . . . ?
C19 C24 C28 C30 -120.7(2) . . . . ?
C20 C19 C24 Na1 -63.87(12) . . . . ?
C20 C19 C24 C23 -6.5(2) . . . . ?
C20 C19 C24 C28 170.36(14) . . . . ?
C20 C21 C22 Na1 68.52(16) . . . . ?
C20 C21 C22 C23 -2.4(3) . . . . ?
C21 C20 C25 C26 -41.1(2) . . . . ?
C21 C20 C25 C27 83.2(2) . . . . ?
C21 C22 C23 Na1 70.25(15) . . . . ?
C21 C22 C23 C24 1.4(3) . . . . ?
C22 C23 C24 Na1 63.59(15) . . . . ?
C22 C23 C24 C19 3.2(2) . . . . ?
C22 C23 C24 C28 -173.72(16) . . . . ?
C23 C24 C28 C29 -66.1(2) . . . . ?
C23 C24 C28 C30 56.2(2) . . . . ?
C24 C19 C20 Na1 64.91(13) . . . . ?
C24 C19 C20 C21 5.4(2) . . . . ?
C24 C19 C20 C25 -175.89(15) . . . . ?
C25 C20 C21 Na1 -115.45(15) . . . . ?
C25 C20 C21 C22 -179.72(16) . . . . ?
C31 C32 C33 Na1 -60.04(13) . . . . ?
C31 C32 C33 C34 2.7(2) . . . . ?
C31 C32 C37 C38 95.50(17) . . . . ?
C31 C32 C37 C39 -139.38(15) . . . . ?
C31 C36 C40 C41 112.34(18) . . . . ?
C31 C36 C40 C42 -121.08(19) . . . . ?
C32 C31 C36 Na1 64.46(12) . . . . ?
C32 C31 C36 C35 3.8(2) . . . . ?
C32 C31 C36 C40 -173.89(13) . . . . ?
C32 C33 C34 Na1 -65.75(14) . . . . ?
C32 C33 C34 C35 0.8(2) . . . . ?
C33 C32 C37 C38 -85.19(18) . . . . ?
C33 C32 C37 C39 39.9(2) . . . . ?
C33 C34 C35 Na1 -67.18(14) . . . . ?
C33 C34 C35 C36 -1.9(2) . . . . ?
C34 C35 C36 Na1 -63.36(14) . . . . ?
C34 C35 C36 C31 -0.5(2) . . . . ?
C34 C35 C36 C40 177.23(14) . . . . ?
C35 C36 C40 C41 -65.4(2) . . . . ?
C35 C36 C40 C42 61.2(2) . . . . ?
C36 C31 C32 Na1 -63.38(12) . . . . ?
C36 C31 C32 C33 -4.9(2) . . . . ?
C36 C31 C32 C37 174.39(13) . . . . ?
C37 C32 C33 Na1 120.65(13) . . . . ?
C37 C32 C33 C34 -176.56(15) . . . . ?
C43 Si3 N3 Na2 154.03(7) . . . . ?
C43 Si3 N3 C31 -22.50(15) . . . . ?
C43 Si3 C45 C45 176.94(16) . . . 2_576 ?
C44 Si3 N3 Na2 34.21(9) . . . . ?
C44 Si3 N3 C31 -142.32(13) . . . . ?
C44 Si3 C45 C45 -68.88(17) . . . 2_576 ?
C45 Si3 N3 Na2 -83.15(9) . . . . ?
C45 Si3 N3 C31 100.32(14) . . . . ?
C47 C47 C48 C46A -175.8(8) 2_657 . . . ?
C47A C47A C48A C46 178.9(17) 2_657 . . . ?
